data_4349754
loop_
_publ_author_name
'Bartual-Murgui, C.'
'Vela, S.'
'Darawsheh, M.'
'Diego, R.'
'Teat, S. J.'
'Roubeau, O.'
'Arom\'i, G.'

_publ_section_title
;
 A probe of steric ligand substituent effects on the spin crossover of
 Fe(ii) complexes
;
_journal_issue 8
_journal_name_full 'Inorganic Chemistry Frontiers'
_journal_page_first 1374
_journal_paper_doi 10.1039/C7QI00347A
_journal_volume 4
_journal_year 2017
_chemical_formula_moiety 'C24 H22 Fe N10, 2(Cl O4), H2 O'
_chemical_formula_sum 'C24 H24 Cl2 Fe N10 O9'
_chemical_formula_weight 723.28
_space_group_crystal_system monoclinic
_space_group_IT_number 9
_space_group_name_Hall 'C -2yc'
_space_group_name_H-M_alt 'C 1 c 1'
_atom_sites_solution_hydrogens geom
_audit_creation_method SHELXL-2014
_audit_update_record
;
2017-02-21 deposited with the CCDC.
2017-07-04 downloaded from the CCDC.
;
_cell_angle_alpha 90
_cell_angle_beta 98.552(13)
_cell_angle_gamma 90
_cell_formula_units_Z 4
_cell_length_a 11.916(6)
_cell_length_b 11.884(6)
_cell_length_c 19.902(15)
_cell_measurement_reflns_used 9814
_cell_measurement_temperature 100(2)
_cell_measurement_theta_max 30.26
_cell_measurement_theta_min 2.65
_cell_volume 2787(3)
_computing_cell_refinement 'Bruker SAINT'
_computing_data_collection 'Bruker APEX 2'
_computing_data_reduction 'Bruker SAINT'
_computing_structure_refinement 'SHELXL-2014 (Sheldrick, 2015)'
_computing_structure_solution 'SHELXT (Sheldrick, 2015)'
_diffrn_ambient_temperature 100(2)
_diffrn_measured_fraction_theta_full 1.000
_diffrn_measured_fraction_theta_max 0.959
_diffrn_measurement_device_type 'Bruker D8 with PHOTON 100 detector'
_diffrn_measurement_method 'shutterless /f and /w scans'
_diffrn_radiation_monochromator 'silicon 111'
_diffrn_radiation_source 'Advanced Light Source station 11.3.1'
_diffrn_radiation_type synchrotron
_diffrn_radiation_wavelength 0.7749
_diffrn_reflns_av_R_equivalents 0.0785
_diffrn_reflns_av_unetI/netI 0.0846
_diffrn_reflns_Laue_measured_fraction_full 1.000
_diffrn_reflns_Laue_measured_fraction_max 0.959
_diffrn_reflns_limit_h_max 15
_diffrn_reflns_limit_h_min -15
_diffrn_reflns_limit_k_max 15
_diffrn_reflns_limit_k_min -15
_diffrn_reflns_limit_l_max 25
_diffrn_reflns_limit_l_min -25
_diffrn_reflns_number 16746
_diffrn_reflns_point_group_measured_fraction_full 0.996
_diffrn_reflns_point_group_measured_fraction_max 0.953
_diffrn_reflns_theta_full 27.706
_diffrn_reflns_theta_max 29.793
_diffrn_reflns_theta_min 2.257
_exptl_absorpt_coefficient_mu 1.015
_exptl_absorpt_correction_T_max 0.746
_exptl_absorpt_correction_T_min 0.621
_exptl_absorpt_correction_type multi-scan
_exptl_absorpt_process_details SADABS-2014/5
_exptl_crystal_colour yellow
_exptl_crystal_density_diffrn 1.724
_exptl_crystal_description plate
_exptl_crystal_F_000 1480
_exptl_crystal_size_max 0.110
_exptl_crystal_size_mid 0.080
_exptl_crystal_size_min 0.005
_refine_diff_density_max 1.997
_refine_diff_density_min -2.752
_refine_diff_density_rms 0.235
_refine_ls_abs_structure_details
;
 Refined as an inversion twin.
;
_refine_ls_abs_structure_Flack 0.351(6)
_refine_ls_extinction_coef 0.0028(9)
_refine_ls_extinction_expression Fc^*^=kFc[1+0.001xFc^2^\l^3^/sin(2\q)]^-1/4^
_refine_ls_extinction_method SHELXL
_refine_ls_goodness_of_fit_ref 1.015
_refine_ls_hydrogen_treatment constr
_refine_ls_matrix_type full
_refine_ls_number_parameters 419
_refine_ls_number_reflns 6063
_refine_ls_number_restraints 487
_refine_ls_restrained_S_all 0.986
_refine_ls_R_factor_all 0.1474
_refine_ls_R_factor_gt 0.1380
_refine_ls_shift/su_max 0.000
_refine_ls_shift/su_mean 0.000
_refine_ls_structure_factor_coef Fsqd
_refine_ls_weighting_details 'w=1/[\s^2^(Fo^2^)+(0.1254P)^2^+158.4560P] where P=(Fo^2^+2Fc^2^)/3'
_refine_ls_weighting_scheme calc
_refine_ls_wR_factor_gt 0.3254
_refine_ls_wR_factor_ref 0.3337
_reflns_Friedel_coverage 0.987
_reflns_Friedel_fraction_full 0.992
_reflns_Friedel_fraction_max 0.948
_reflns_number_gt 5438
_reflns_number_total 6063
_reflns_threshold_expression 'I > 2\s(I)'
_cod_data_source_file c7qi00347a2.cif
_cod_data_source_block bm354
_cod_original_sg_symbol_H-M 'C c'
_cod_database_code 4349754
_shelx_space_group_comment
;
The symmetry employed for this shelxl refinement is uniquely defined
by the following loop, which should always be used as a source of
symmetry information in preference to the above space-group names.
They are only intended as comments.
;
_shelx_estimated_absorpt_t_min 0.897
_shelx_estimated_absorpt_t_max 0.995
_shelxl_version_number 2014-3

loop_
_space_group_symop_operation_xyz
'x, y, z'
'x, -y, z+1/2'
'x+1/2, y+1/2, z'
'x+1/2, -y+1/2, z+1/2'

loop_
_atom_site_label
_atom_site_type_symbol
_atom_site_fract_x
_atom_site_fract_y
_atom_site_fract_z
_atom_site_U_iso_or_equiv
_atom_site_adp_type
_atom_site_occupancy
_atom_site_site_symmetry_order
_atom_site_calc_flag
_atom_site_refinement_flags_posn
_atom_site_refinement_flags_adp
Fe1 Fe 0.3140(3) 0.6806(2) 0.43517(18) 0.0148(6) Uani 1 1 d . U
N1 N 0.4664(17) 0.6163(18) 0.4563(11) 0.023(3) Uani 1 1 d . U
N2 N 0.554(2) 0.588(2) 0.4238(15) 0.037(4) Uani 1 1 d . U
H2B H 0.5523 0.5926 0.3796 0.044 Uiso 1 1 calc R U
N3 N 0.330(2) 0.682(2) 0.5314(11) 0.020(3) Uani 1 1 d . U
N4 N 0.157(2) 0.7515(19) 0.5183(11) 0.025(3) Uani 1 1 d . U
N5 N 0.1669(16) 0.7414(16) 0.4495(10) 0.017(3) Uani 1 1 d . U
N6 N 0.3715(16) 0.8336(16) 0.4210(9) 0.019(3) Uani 1 1 d . U
N7 N 0.4158(17) 0.9221(17) 0.4582(11) 0.024(3) Uani 1 1 d . U
H7B H 0.4333 0.9217 0.5027 0.029 Uiso 1 1 calc R U
N8 N 0.292(2) 0.687(2) 0.3382(11) 0.020(2) Uani 1 1 d . U
N9 N 0.2269(19) 0.5108(18) 0.3448(12) 0.026(3) Uani 1 1 d . U
N10 N 0.2482(18) 0.5289(17) 0.4134(11) 0.022(3) Uani 1 1 d . U
C1 C 0.642(2) 0.550(3) 0.467(2) 0.047(5) Uani 1 1 d . U
H1A H 0.7062 0.5115 0.4560 0.056 Uiso 1 1 calc R U
C2 C 0.622(2) 0.578(3) 0.5285(19) 0.043(5) Uani 1 1 d . U
H2A H 0.6752 0.5732 0.5692 0.051 Uiso 1 1 calc R U
C3 C 0.511(2) 0.614(2) 0.5226(14) 0.026(3) Uani 1 1 d . U
C4 C 0.436(2) 0.651(2) 0.5688(13) 0.027(4) Uani 1 1 d . U
C5 C 0.451(3) 0.658(2) 0.6368(14) 0.036(4) Uani 1 1 d . U
H5A H 0.5198 0.6340 0.6627 0.043 Uiso 1 1 calc R U
C6 C 0.366(4) 0.700(3) 0.6688(16) 0.042(5) Uani 1 1 d . U
H6A H 0.3803 0.7066 0.7169 0.050 Uiso 1 1 calc R U
C7 C 0.258(3) 0.735(3) 0.6342(13) 0.035(4) Uani 1 1 d . U
H7A H 0.1988 0.7646 0.6562 0.042 Uiso 1 1 calc R U
C8 C 0.251(2) 0.721(2) 0.5623(12) 0.027(4) Uani 1 1 d . U
C9 C 0.055(2) 0.794(2) 0.5269(14) 0.029(4) Uani 1 1 d . U
H9A H 0.0314 0.8138 0.5689 0.035 Uiso 1 1 calc R U
C10 C -0.006(2) 0.803(2) 0.4657(15) 0.031(4) Uani 1 1 d . U
H10A H -0.0838 0.8222 0.4557 0.037 Uiso 1 1 calc R U
C11 C 0.067(2) 0.7779(19) 0.4187(12) 0.022(3) Uani 1 1 d . U
C12 C 0.035(3) 0.773(2) 0.3417(14) 0.032(5) Uani 1 1 d . U
H12A H 0.0610 0.8420 0.3216 0.047 Uiso 1 1 calc R U
H12B H -0.0482 0.7679 0.3301 0.047 Uiso 1 1 calc R U
H12C H 0.0700 0.7076 0.3239 0.047 Uiso 1 1 calc R U
C13 C 0.429(2) 1.007(2) 0.4204(14) 0.031(4) Uani 1 1 d . U
H13A H 0.4547 1.0794 0.4359 0.038 Uiso 1 1 calc R U
C14 C 0.399(2) 0.974(2) 0.3504(14) 0.029(4) Uani 1 1 d . U
H14A H 0.4029 1.0166 0.3105 0.035 Uiso 1 1 calc R U
C15 C 0.363(2) 0.866(2) 0.3560(13) 0.021(3) Uani 1 1 d . U
C16 C 0.322(2) 0.780(2) 0.3061(13) 0.027(3) Uani 1 1 d . U
C17 C 0.305(3) 0.790(3) 0.2352(14) 0.036(5) Uani 1 1 d . U
H17A H 0.3212 0.8566 0.2122 0.044 Uiso 1 1 calc R U
C18 C 0.260(3) 0.689(3) 0.2001(16) 0.042(5) Uani 1 1 d . U
H18A H 0.2491 0.6893 0.1518 0.050 Uiso 1 1 calc R U
C19 C 0.233(3) 0.597(3) 0.2313(14) 0.036(4) Uani 1 1 d . U
H19A H 0.2042 0.5316 0.2068 0.043 Uiso 1 1 calc R U
C20 C 0.250(2) 0.600(2) 0.3034(14) 0.028(4) Uani 1 1 d . U
C21 C 0.186(2) 0.406(2) 0.3309(15) 0.030(4) Uani 1 1 d . U
H21A H 0.1684 0.3724 0.2872 0.036 Uiso 1 1 calc R U
C22 C 0.175(2) 0.357(2) 0.3910(16) 0.033(4) Uani 1 1 d . U
H22A H 0.1446 0.2849 0.3983 0.040 Uiso 1 1 calc R U
C23 C 0.2210(19) 0.440(2) 0.4424(15) 0.026(4) Uani 1 1 d . U
C24 C 0.232(3) 0.421(3) 0.5170(16) 0.040(6) Uani 1 1 d . U
H24A H 0.3100 0.4368 0.5379 0.060 Uiso 1 1 calc R U
H24B H 0.2128 0.3430 0.5259 0.060 Uiso 1 1 calc R U
H24C H 0.1799 0.4718 0.5362 0.060 Uiso 1 1 calc R U
Cl1 Cl 0.4722(7) 1.0129(8) 0.6309(4) 0.046(2) Uani 1 1 d . U
O1 O 0.381(3) 1.075(3) 0.5992(17) 0.084(8) Uani 1 1 d . U
O2 O 0.572(3) 1.071(3) 0.626(2) 0.082(8) Uani 1 1 d . U
O3 O 0.467(3) 0.988(3) 0.7008(14) 0.082(8) Uani 1 1 d . U
O4 O 0.493(3) 0.908(2) 0.5966(13) 0.063(6) Uani 1 1 d . U
Cl2 Cl 0.5899(8) 0.5841(8) 0.2436(5) 0.051(2) Uani 1 1 d . U
O5 O 0.663(4) 0.661(3) 0.2791(19) 0.096(9) Uani 1 1 d . U
O6 O 0.505(3) 0.548(3) 0.2827(15) 0.076(8) Uani 1 1 d . U
O7 O 0.651(3) 0.494(4) 0.232(2) 0.095(10) Uani 1 1 d . U
O8 O 0.534(3) 0.616(3) 0.1810(16) 0.091(9) Uani 1 1 d . U
O1W O 0.3132(19) 0.1803(12) 0.4364(10) 0.0129(19) Uani 1 1 d . U

loop_
_atom_site_aniso_label
_atom_site_aniso_U_11
_atom_site_aniso_U_22
_atom_site_aniso_U_33
_atom_site_aniso_U_23
_atom_site_aniso_U_13
_atom_site_aniso_U_12
Fe1 0.0128(10) 0.0129(10) 0.0183(10) -0.0005(17) 0.0009(11) -0.0003(13)
N1 0.017(4) 0.020(7) 0.033(5) 0.007(7) 0.002(4) 0.003(5)
N2 0.023(7) 0.032(10) 0.059(8) 0.003(10) 0.017(7) 0.005(8)
N3 0.018(6) 0.021(7) 0.020(3) 0.002(4) -0.002(4) -0.005(6)
N4 0.024(6) 0.027(9) 0.024(5) 0.000(7) 0.007(4) 0.004(7)
N5 0.018(4) 0.011(6) 0.023(5) 0.000(6) 0.001(4) 0.002(5)
N6 0.017(7) 0.015(4) 0.025(5) 0.000(4) 0.003(6) -0.001(5)
N7 0.020(9) 0.015(6) 0.037(6) -0.004(5) 0.002(7) -0.002(6)
N8 0.019(7) 0.021(6) 0.020(3) -0.004(4) -0.001(4) 0.004(6)
N9 0.025(8) 0.020(6) 0.034(5) -0.014(4) 0.004(7) 0.001(6)
N10 0.020(7) 0.016(4) 0.032(5) -0.006(4) 0.006(6) 0.000(5)
C1 0.018(8) 0.036(12) 0.087(13) 0.008(12) 0.011(8) 0.006(9)
C2 0.013(7) 0.036(12) 0.074(10) 0.008(12) -0.010(7) -0.001(9)
C3 0.011(6) 0.025(8) 0.038(6) 0.011(7) -0.006(4) -0.005(6)
C4 0.023(7) 0.029(10) 0.027(4) 0.008(8) -0.008(5) -0.003(7)
C5 0.045(9) 0.032(10) 0.026(5) 0.011(8) -0.011(5) -0.006(8)
C6 0.061(12) 0.038(13) 0.021(7) -0.005(9) -0.008(6) -0.006(11)
C7 0.049(10) 0.036(11) 0.021(5) 0.000(9) 0.007(6) -0.008(10)
C8 0.027(7) 0.034(10) 0.019(4) 0.005(8) 0.006(5) -0.001(8)
C9 0.028(8) 0.023(11) 0.039(7) -0.004(9) 0.011(6) 0.004(8)
C10 0.021(7) 0.026(11) 0.046(8) 0.000(10) 0.007(6) 0.006(8)
C11 0.022(6) 0.010(8) 0.033(6) 0.005(8) 0.000(6) 0.007(7)
C12 0.032(14) 0.027(13) 0.032(6) 0.006(11) -0.007(7) 0.008(11)
C13 0.026(10) 0.020(7) 0.052(9) -0.002(6) 0.017(10) -0.010(8)
C14 0.021(10) 0.026(7) 0.045(7) 0.010(6) 0.020(9) -0.004(8)
C15 0.019(9) 0.018(6) 0.028(5) 0.006(4) 0.005(7) 0.004(7)
C16 0.033(10) 0.026(7) 0.023(4) 0.000(5) 0.013(7) 0.007(7)
C17 0.047(12) 0.039(9) 0.025(5) 0.003(6) 0.009(9) 0.008(9)
C18 0.050(13) 0.051(11) 0.024(7) -0.007(6) 0.010(10) 0.005(11)
C19 0.043(10) 0.037(8) 0.025(5) -0.012(6) -0.004(8) 0.008(8)
C20 0.028(10) 0.028(7) 0.025(4) -0.008(5) -0.003(8) 0.003(7)
C21 0.017(10) 0.023(7) 0.049(7) -0.014(6) -0.001(9) -0.001(8)
C22 0.018(10) 0.026(7) 0.056(9) -0.011(6) 0.005(10) -0.010(8)
C23 0.016(9) 0.020(6) 0.044(6) -0.006(6) 0.011(8) -0.006(7)
C24 0.046(15) 0.034(13) 0.044(7) 0.001(8) 0.020(12) -0.015(12)
Cl1 0.041(4) 0.060(5) 0.039(4) -0.019(4) 0.011(3) -0.015(4)
O1 0.066(11) 0.12(2) 0.068(14) -0.019(14) 0.006(12) 0.026(13)
O2 0.060(10) 0.067(16) 0.12(2) 0.010(17) 0.014(15) -0.027(12)
O3 0.087(19) 0.12(2) 0.041(8) -0.015(10) 0.028(11) 0.004(16)
O4 0.083(18) 0.060(11) 0.047(12) -0.016(10) 0.017(12) -0.009(10)
Cl2 0.068(6) 0.038(4) 0.054(4) 0.004(4) 0.029(4) 0.009(4)
O5 0.14(2) 0.083(17) 0.080(16) -0.037(14) 0.057(13) -0.043(15)
O6 0.078(16) 0.09(2) 0.063(14) 0.030(14) 0.029(12) 0.000(13)
O7 0.081(19) 0.090(18) 0.11(2) -0.053(16) 0.001(15) 0.036(13)
O8 0.10(2) 0.11(2) 0.062(11) 0.037(14) 0.030(9) 0.011(15)
O1W 0.014(4) 0.019(4) 0.003(4) 0.001(7) -0.005(5) -0.004(7)

loop_
_atom_type_symbol
_atom_type_description
_atom_type_scat_dispersion_real
_atom_type_scat_dispersion_imag
_atom_type_scat_source
C C 0.0040 0.0020 'XDisp Program in WinGX L.J. Farrugia, J.Appl.Cryst. 2012,45,849-854'
H H 0.0000 0.0000 'XDisp Program in WinGX L.J. Farrugia, J.Appl.Cryst. 2012,45,849-854'
N N 0.0076 0.0040 'XDisp Program in WinGX L.J. Farrugia, J.Appl.Cryst. 2012,45,849-854'
O O 0.0132 0.0074 'XDisp Program in WinGX L.J. Farrugia, J.Appl.Cryst. 2012,45,849-854'
Cl Cl 0.1697 0.1896 'XDisp Program in WinGX L.J. Farrugia, J.Appl.Cryst. 2012,45,849-854'
Fe Fe 0.3555 0.9930 'XDisp Program in WinGX L.J. Farrugia, J.Appl.Cryst. 2012,45,849-854'

loop_
_geom_angle_atom_site_label_1
_geom_angle_atom_site_label_2
_geom_angle_atom_site_label_3
_geom_angle
N3 Fe1 N8 176.6(10)
N3 Fe1 N5 79.0(10)
N8 Fe1 N5 98.2(9)
N3 Fe1 N1 80.4(10)
N8 Fe1 N1 102.5(10)
N5 Fe1 N1 159.3(8)
N3 Fe1 N6 98.7(9)
N8 Fe1 N6 79.5(9)
N5 Fe1 N6 91.0(8)
N1 Fe1 N6 93.4(9)
N3 Fe1 N10 101.9(9)
N8 Fe1 N10 79.9(10)
N5 Fe1 N10 92.0(8)
N1 Fe1 N10 91.0(9)
N6 Fe1 N10 159.4(8)
N2 N1 C3 104(2)
N2 N1 Fe1 138.8(18)
C3 N1 Fe1 116.1(17)
C1 N2 N1 111(3)
C1 N2 H2B 124.4
N1 N2 H2B 124.4
C8 N3 C4 120(2)
C8 N3 Fe1 120.8(19)
C4 N3 Fe1 119(2)
C9 N4 C8 133(2)
C9 N4 N5 112(2)
C8 N4 N5 115(2)
C11 N5 N4 102.7(19)
C11 N5 Fe1 144.6(17)
N4 N5 Fe1 112.7(14)
C15 N6 N7 106(2)
C15 N6 Fe1 115.3(16)
N7 N6 Fe1 139.0(16)
C13 N7 N6 111(2)
C13 N7 H7B 124.3
N6 N7 H7B 124.3
C20 N8 C16 121(2)
C20 N8 Fe1 119(2)
C16 N8 Fe1 120.1(19)
C21 N9 N10 111(2)
C21 N9 C20 133(2)
N10 N9 C20 117(2)
C23 N10 N9 107(2)
C23 N10 Fe1 141(2)
N9 N10 Fe1 111.7(16)
C2 C1 N2 107(3)
C2 C1 H1A 126.6
N2 C1 H1A 126.6
C1 C2 C3 107(3)
C1 C2 H2A 126.4
C3 C2 H2A 126.4
N1 C3 C2 109(3)
N1 C3 C4 115(2)
C2 C3 C4 136(3)
C5 C4 N3 119(3)
C5 C4 C3 131(3)
N3 C4 C3 109(2)
C4 C5 C6 120(3)
C4 C5 H5A 119.9
C6 C5 H5A 119.9
C5 C6 C7 124(3)
C5 C6 H6A 118.1
C7 C6 H6A 118.1
C8 C7 C6 111(3)
C8 C7 H7A 124.3
C6 C7 H7A 124.3
N3 C8 N4 112(2)
N3 C8 C7 125(3)
N4 C8 C7 122(2)
C10 C9 N4 107(2)
C10 C9 H9A 126.5
N4 C9 H9A 126.5
C9 C10 C11 107(2)
C9 C10 H10A 126.5
C11 C10 H10A 126.5
N5 C11 C10 111(2)
N5 C11 C12 122(2)
C10 C11 C12 126(2)
C11 C12 H12A 109.5
C11 C12 H12B 109.5
H12A C12 H12B 109.5
C11 C12 H12C 109.5
H12A C12 H12C 109.5
H12B C12 H12C 109.5
N7 C13 C14 109(2)
N7 C13 H13A 125.7
C14 C13 H13A 125.7
C15 C14 C13 102(2)
C15 C14 H14A 128.8
C13 C14 H14A 128.8
N6 C15 C14 112(2)
N6 C15 C16 115(2)
C14 C15 C16 133(2)
N8 C16 C17 122(3)
N8 C16 C15 110(2)
C17 C16 C15 128(3)
C16 C17 C18 114(3)
C16 C17 H17A 123.0
C18 C17 H17A 123.0
C19 C18 C17 124(3)
C19 C18 H18A 118.1
C17 C18 H18A 118.1
C18 C19 C20 116(3)
C18 C19 H19A 121.8
C20 C19 H19A 121.8
N8 C20 N9 113(2)
N8 C20 C19 123(3)
N9 C20 C19 124(2)
C22 C21 N9 107(2)
C22 C21 H21A 126.5
N9 C21 H21A 126.5
C21 C22 C23 105(2)
C21 C22 H22A 127.6
C23 C22 H22A 127.6
N10 C23 C22 110(3)
N10 C23 C24 126(2)
C22 C23 C24 125(2)
C23 C24 H24A 109.5
C23 C24 H24B 109.5
H24A C24 H24B 109.5
C23 C24 H24C 109.5
H24A C24 H24C 109.5
H24B C24 H24C 109.5
O2 Cl1 O1 109(2)
O2 Cl1 O3 109(2)
O1 Cl1 O3 114(2)
O2 Cl1 O4 101(2)
O1 Cl1 O4 115(2)
O3 Cl1 O4 108.0(19)
O7 Cl2 O8 105(3)
O7 Cl2 O5 108(3)
O8 Cl2 O5 118(3)
O7 Cl2 O6 108(3)
O8 Cl2 O6 107(2)
O5 Cl2 O6 111(2)

loop_
_geom_bond_atom_site_label_1
_geom_bond_atom_site_label_2
_geom_bond_distance
Fe1 N3 1.90(2)
Fe1 N8 1.91(2)
Fe1 N5 1.955(19)
Fe1 N1 1.96(2)
Fe1 N6 1.979(19)
Fe1 N10 1.99(2)
N1 N2 1.35(3)
N1 C3 1.35(3)
N2 C1 1.33(4)
N2 H2B 0.8800
N3 C8 1.29(4)
N3 C4 1.41(3)
N4 C9 1.34(3)
N4 C8 1.36(3)
N4 N5 1.40(3)
N5 C11 1.33(3)
N6 C15 1.34(3)
N6 N7 1.35(3)
N7 C13 1.28(3)
N7 H7B 0.8800
N8 C20 1.30(4)
N8 C16 1.36(4)
N9 C21 1.35(3)
N9 N10 1.37(3)
N9 C20 1.39(4)
N10 C23 1.27(3)
C1 C2 1.32(5)
C1 H1A 0.9500
C2 C3 1.38(4)
C2 H2A 0.9500
C3 C4 1.45(4)
C4 C5 1.34(4)
C5 C6 1.36(5)
C5 H5A 0.9500
C6 C7 1.43(5)
C6 H6A 0.9500
C7 C8 1.43(3)
C7 H7A 0.9500
C9 C10 1.33(4)
C9 H9A 0.9500
C10 C11 1.40(4)
C10 H10A 0.9500
C11 C12 1.52(4)
C12 H12A 0.9800
C12 H12B 0.9800
C12 H12C 0.9800
C13 C14 1.44(4)
C13 H13A 0.9500
C14 C15 1.36(4)
C14 H14A 0.9500
C15 C16 1.46(4)
C16 C17 1.40(4)
C17 C18 1.45(5)
C17 H17A 0.9500
C18 C19 1.33(5)
C18 H18A 0.9500
C19 C20 1.42(4)
C19 H19A 0.9500
C21 C22 1.35(4)
C21 H21A 0.9500
C22 C23 1.46(4)
C22 H22A 0.9500
C23 C24 1.49(4)
C24 H24A 0.9800
C24 H24B 0.9800
C24 H24C 0.9800
Cl1 O2 1.39(3)
Cl1 O1 1.39(3)
Cl1 O3 1.43(3)
Cl1 O4 1.46(3)
Cl2 O7 1.33(3)
Cl2 O8 1.38(3)
Cl2 O5 1.39(4)
Cl2 O6 1.43(3)

loop_
_geom_hbond_atom_site_label_D
_geom_hbond_atom_site_label_H
_geom_hbond_atom_site_label_A
_geom_hbond_distance_DH
_geom_hbond_distance_HA
_geom_hbond_distance_DA
_geom_hbond_angle_DHA
N2 H2B O6 0.88 2.00 2.82(4) 155.1
N7 H7B O4 0.88 1.90 2.78(3) 170.6
